data_7155921
loop_
_publ_author_name
'Mirabella, Stefania'
'Fibbi, Giulia'
'Matassini, Camilla'
'Faggi, Cristina'
'Goti, Andrea'
'Cardona, Francesca'

_publ_section_title
;
 Accessing 2-substituted piperidine iminosugars by organometallic
 addition/intramolecular reductive amination: aldehyde vs nitrone route
;
_journal_name_full 'Org. Biomol. Chem.'
_journal_paper_doi 10.1039/C7OB01848G
_journal_year 2017
_chemical_absolute_configuration syn
_chemical_formula_moiety 'C16 H22 O5'
_chemical_formula_sum 'C16 H22 O5'
_chemical_formula_weight 294.33
_chemical_name_systematic
;
benzyl 6-deoxy-2,3-O-(1-methylethylidene)-?-D-mannofuranoside 
;
_space_group_crystal_system orthorhombic
_space_group_IT_number 19
_space_group_name_Hall 'P 2ac 2ab'
_space_group_name_H-M_alt 'P 21 21 21'
_symmetry_space_group_name_Hall 'P 2ac 2ab'
_symmetry_space_group_name_H-M 'P 21 21 21'
_atom_sites_solution_hydrogens mixed
_audit_creation_date
;
'Thu Dec 04 18:41:08 2014'
;
_audit_creation_method SHELXL-2014/6
_audit_update_record
;
2017-04-20 deposited with the CCDC.
2017-10-11 downloaded from the CCDC.
;
_cell_angle_alpha 90
_cell_angle_beta 90
_cell_angle_gamma 90
_cell_formula_units_Z 4
_cell_length_a 5.7984(1)
_cell_length_b 7.8542(2)
_cell_length_c 33.8291(8)
_cell_measurement_reflns_used 2724
_cell_measurement_temperature 100(2)
_cell_measurement_theta_max 72.397
_cell_measurement_theta_min 5.230
_cell_volume 1540.64(6)
_computing_cell_refinement
;
CrysAlisPro, Agilent Technologies,
Version 1.171.36.28 (release 01-02-2013 CrysAlis171 .NET)
(compiled Feb  1 2013,16:14:44)
;
_computing_data_collection
;
CrysAlisPro, Agilent Technologies,
Version 1.171.36.28 (release 01-02-2013 CrysAlis171 .NET)
(compiled Feb  1 2013,16:14:44)
;
_computing_data_reduction
;
CrysAlisPro, Agilent Technologies,
Version 1.171.36.28 (release 01-02-2013 CrysAlis171 .NET)
(compiled Feb  1 2013,16:14:44)
;
_computing_molecular_graphics 'Ortep for Windows (Farrugia, 2012)'
_computing_publication_material 'WinGX publication routines (Farrugia, 2012)'
_computing_structure_refinement 'SHELXL-2014/6 (Sheldrick, 2014)'
_computing_structure_solution 'SIR2004 J.Appl.Cryst.38,381-388'
_diffrn_ambient_temperature 100(2)
_diffrn_detector 'CCD plate'
_diffrn_detector_area_resol_mean 8.1241
_diffrn_detector_type Onyx
_diffrn_measured_fraction_theta_full 0.996
_diffrn_measured_fraction_theta_max 0.961
_diffrn_measurement_details
;
#__ type_ start__ end____ width___ exp.time_
  1 omega  -76.00  -15.00   1.0000    2.0000
omega____ theta____ kappa____ phi______ frames
    -      -46.2824   77.0000  -90.0000 61

#__ type_ start__ end____ width___ exp.time_
  2 omega   17.00   75.00   1.0000    2.0000
omega____ theta____ kappa____ phi______ frames
    -       46.2824   77.0000  -60.0000 58

#__ type_ start__ end____ width___ exp.time_
  3 omega  -93.00  -45.00   1.0000    6.0000
omega____ theta____ kappa____ phi______ frames
    -      -90.0000   77.0000   60.0000 48

#__ type_ start__ end____ width___ exp.time_
  4 omega   74.00  125.00   1.0000    6.0000
omega____ theta____ kappa____ phi______ frames
    -      100.0000   77.0000   30.0000 51

#__ type_ start__ end____ width___ exp.time_
  5 omega   83.00  109.00   1.0000    6.0000
omega____ theta____ kappa____ phi______ frames
    -      100.0000   77.0000  -60.0000 26

#__ type_ start__ end____ width___ exp.time_
  6 omega  122.00  148.00   1.0000    6.0000
omega____ theta____ kappa____ phi______ frames
    -      100.0000   77.0000  -60.0000 26

#__ type_ start__ end____ width___ exp.time_
  7 omega  130.00  171.00   1.0000    6.0000
omega____ theta____ kappa____ phi______ frames
    -      100.0000   77.0000   30.0000 41

#__ type_ start__ end____ width___ exp.time_
  8 omega   74.00  168.00   1.0000    6.0000
omega____ theta____ kappa____ phi______ frames
    -      100.0000   77.0000  150.0000 94

;
_diffrn_measurement_device 'four-circle diffractometer'
_diffrn_measurement_device_type 'Xcalibur, Onyx'
_diffrn_measurement_method '\w scans'
_diffrn_radiation_monochromator graphite
_diffrn_radiation_probe x-ray
_diffrn_radiation_type CuK\a
_diffrn_radiation_wavelength 1.54178
_diffrn_reflns_av_R_equivalents 0.0418
_diffrn_reflns_av_unetI/netI 0.0514
_diffrn_reflns_Laue_measured_fraction_full 0.992
_diffrn_reflns_Laue_measured_fraction_max 0.961
_diffrn_reflns_limit_h_max 6
_diffrn_reflns_limit_h_min -6
_diffrn_reflns_limit_k_max 9
_diffrn_reflns_limit_k_min -8
_diffrn_reflns_limit_l_max 41
_diffrn_reflns_limit_l_min -40
_diffrn_reflns_number 4627
_diffrn_reflns_point_group_measured_fraction_full 0.960
_diffrn_reflns_point_group_measured_fraction_max 0.896
_diffrn_reflns_theta_full 67.679
_diffrn_reflns_theta_max 72.394
_diffrn_reflns_theta_min 5.230
_diffrn_source 'Enhance (Cu) X-ray Source'
_exptl_absorpt_coefficient_mu 0.772
_exptl_absorpt_correction_T_max 1.00000
_exptl_absorpt_correction_T_min 0.70165
_exptl_absorpt_correction_type multi-scan
_exptl_absorpt_process_details
;
CrysAlisPro, Agilent Technologies,
Version 1.171.36.28 (release 01-02-2013 CrysAlis171 .NET)
(compiled Feb  1 2013,16:14:44)
Empirical absorption correction using spherical harmonics,
 implemented in SCALE3 ABSPACK scaling algorithm.
;
_exptl_crystal_colour colourless
_exptl_crystal_density_diffrn 1.269
_exptl_crystal_density_method 'not measured'
_exptl_crystal_description prismatic
_exptl_crystal_F_000 632
_exptl_crystal_size_max 0.08
_exptl_crystal_size_mid 0.06
_exptl_crystal_size_min 0.05
_refine_diff_density_max 0.299
_refine_diff_density_min -0.310
_refine_diff_density_rms 0.068
_refine_ls_abs_structure_details
;
 Flack x determined using 820 quotients [(I+)-(I-)]/[(I+)+(I-)]
 (Parsons, Flack and Wagner, Acta Cryst. B69 (2013) 249-259).
;
_refine_ls_abs_structure_Flack 0.0(1)
_refine_ls_extinction_method none
_refine_ls_goodness_of_fit_ref 1.149
_refine_ls_hydrogen_treatment mixed
_refine_ls_matrix_type full
_refine_ls_number_parameters 194
_refine_ls_number_reflns 2724
_refine_ls_number_restraints 0
_refine_ls_restrained_S_all 1.149
_refine_ls_R_factor_all 0.0576
_refine_ls_R_factor_gt 0.0497
_refine_ls_shift/su_max 0.000
_refine_ls_shift/su_mean 0.000
_refine_ls_structure_factor_coef Fsqd
_refine_ls_weighting_details 'w=1/[\s^2^(Fo^2^)+(0.0530P)^2^+0.7945P] where P=(Fo^2^+2Fc^2^)/3'
_refine_ls_weighting_scheme calc
_refine_ls_wR_factor_gt 0.1229
_refine_ls_wR_factor_ref 0.1323
_reflns_Friedel_coverage 0.567
_reflns_Friedel_fraction_full 0.861
_reflns_Friedel_fraction_max 0.800
_reflns_number_gt 2440
_reflns_number_total 2724
_reflns_threshold_expression 'I > 2\s(I)'
_cod_data_source_file c7ob01848g2.cif
_cod_data_source_block 1303
_cod_database_code 7155921
_shelx_space_group_comment
;
The symmetry employed for this shelxl refinement is uniquely defined
by the following loop, which should always be used as a source of
symmetry information in preference to the above space-group names.
They are only intended as comments.
;
_shelxl_version_number 2014/6

loop_
_space_group_symop_operation_xyz
'x, y, z'
'-x+1/2, -y, z+1/2'
'x+1/2, -y+1/2, -z'
'-x, y+1/2, -z+1/2'

loop_
_atom_site_label
_atom_site_type_symbol
_atom_site_fract_x
_atom_site_fract_y
_atom_site_fract_z
_atom_site_U_iso_or_equiv
_atom_site_adp_type
_atom_site_occupancy
_atom_site_site_symmetry_order
_atom_site_calc_flag
_atom_site_refinement_flags_posn
_atom_site_refinement_flags_adp
O1 O 0.8002(5) -0.1541(3) 0.31987(7) 0.0271(6) Uani 1 1 d . .
O2 O 0.8703(5) 0.1128(3) 0.29832(7) 0.0214(6) Uani 1 1 d . .
O3 O 0.5092(4) 0.1331(3) 0.35979(7) 0.0211(5) Uani 1 1 d . .
O4 O 0.8656(5) 0.4938(4) 0.33309(8) 0.0291(6) Uani 1 1 d . .
O5 O 0.6198(4) -0.0274(3) 0.41503(6) 0.0218(6) Uani 1 1 d . .
C1 C 0.8960(6) 0.1252(5) 0.34039(10) 0.0193(7) Uani 1 1 d . .
H1 H 1.0524 0.1570 0.3485 0.023 Uiso 1 1 calc R U
C2 C 0.8236(7) -0.0545(4) 0.35492(10) 0.0216(8) Uani 1 1 d . .
H2 H 0.9348 -0.1034 0.3736 0.026 Uiso 1 1 calc R U
C3 C 0.5875(7) -0.0265(5) 0.37352(9) 0.0210(8) Uani 1 1 d . .
H3 H 0.4807 -0.1170 0.3656 0.025 Uiso 1 1 calc R U
C4 C 0.7112(6) 0.2409(5) 0.35755(10) 0.0193(7) Uani 1 1 d . .
H4 H 0.7563 0.2750 0.3843 0.023 Uiso 1 1 calc R U
C5 C 0.6560(7) 0.3985(5) 0.33354(10) 0.0205(8) Uani 1 1 d . .
H5 H 0.6164 0.3650 0.3065 0.025 Uiso 1 1 calc R U
C6 C 0.4595(7) 0.4994(5) 0.35101(11) 0.0252(8) Uani 1 1 d . .
H6A H 0.3218 0.4314 0.3508 0.038 Uiso 1 1 calc R U
H6B H 0.4965 0.5304 0.3777 0.038 Uiso 1 1 calc R U
H6C H 0.4350 0.6005 0.3356 0.038 Uiso 1 1 calc R U
C7 C 0.9034(7) -0.0596(5) 0.28768(10) 0.0207(8) Uani 1 1 d . .
C8 C 0.7687(7) -0.0981(6) 0.25068(10) 0.0286(9) Uani 1 1 d . .
H8A H 0.7911 -0.2151 0.2435 0.043 Uiso 1 1 calc R U
H8B H 0.6077 -0.0777 0.2554 0.043 Uiso 1 1 calc R U
H8C H 0.8213 -0.0259 0.2296 0.043 Uiso 1 1 calc R U
C9 C 1.1548(7) -0.1033(5) 0.28410(11) 0.0284(9) Uani 1 1 d . .
H9A H 1.1707 -0.2209 0.2769 0.043 Uiso 1 1 calc R U
H9B H 1.2244 -0.0330 0.2642 0.043 Uiso 1 1 calc R U
H9C H 1.2300 -0.0838 0.3090 0.043 Uiso 1 1 calc R U
C10 C 0.4066(7) -0.0120(6) 0.43618(10) 0.0270(9) Uani 1 1 d . .
H10A H 0.3055 -0.1062 0.4295 0.032 Uiso 1 1 calc R U
H10B H 0.3299 0.0932 0.4289 0.032 Uiso 1 1 calc R U
C11 C 0.4573(7) -0.0129(5) 0.47990(10) 0.0225(8) Uani 1 1 d . .
C12 C 0.6536(7) 0.0631(5) 0.49539(11) 0.0274(9) Uani 1 1 d . .
H12 H 0.7586 0.1164 0.4787 0.033 Uiso 1 1 calc R U
C13 C 0.6928(8) 0.0596(6) 0.53590(11) 0.0321(9) Uani 1 1 d . .
H13 H 0.8255 0.1092 0.5462 0.039 Uiso 1 1 calc R U
C14 C 0.5355(7) -0.0174(6) 0.56107(11) 0.0311(9) Uani 1 1 d . .
H14 H 0.5621 -0.0192 0.5882 0.037 Uiso 1 1 calc R U
C15 C 0.3380(8) -0.0917(5) 0.54556(11) 0.0288(9) Uani 1 1 d . .
H15 H 0.2311 -0.1428 0.5623 0.035 Uiso 1 1 calc R U
C16 C 0.3006(7) -0.0895(5) 0.50501(11) 0.0265(9) Uani 1 1 d . .
H16 H 0.1688 -0.1401 0.4946 0.032 Uiso 1 1 calc R U
HO4 H 0.840(9) 0.610(7) 0.3264(13) 0.039(13) Uiso 1 1 d . .

loop_
_atom_site_aniso_label
_atom_site_aniso_U_11
_atom_site_aniso_U_22
_atom_site_aniso_U_33
_atom_site_aniso_U_23
_atom_site_aniso_U_13
_atom_site_aniso_U_12
O1 0.0431(17) 0.0200(13) 0.0183(12) -0.0012(10) 0.0081(12) -0.0004(13)
O2 0.0264(14) 0.0222(13) 0.0156(11) 0.0018(10) 0.0030(10) 0.0010(12)
O3 0.0224(13) 0.0205(12) 0.0205(12) 0.0018(11) -0.0008(10) 0.0005(11)
O4 0.0236(14) 0.0239(14) 0.0399(16) 0.0054(12) 0.0021(12) -0.0044(12)
O5 0.0235(13) 0.0279(14) 0.0140(11) 0.0023(10) 0.0020(10) 0.0012(12)
C1 0.0214(18) 0.0192(17) 0.0175(15) 0.0020(14) -0.0004(13) 0.0006(16)
C2 0.028(2) 0.0186(17) 0.0180(16) -0.0021(14) 0.0012(15) 0.0059(16)
C3 0.031(2) 0.0175(17) 0.0144(15) 0.0009(14) 0.0015(14) 0.0010(17)
C4 0.0214(18) 0.0209(17) 0.0154(15) -0.0006(15) 0.0001(14) -0.0015(15)
C5 0.0225(19) 0.0188(17) 0.0201(16) 0.0015(14) 0.0002(14) -0.0021(16)
C6 0.029(2) 0.0216(18) 0.0254(18) -0.0010(16) -0.0013(15) 0.0019(17)
C7 0.0238(19) 0.0200(17) 0.0182(16) 0.0010(14) 0.0029(14) 0.0002(16)
C8 0.024(2) 0.043(3) 0.0192(17) -0.0043(17) 0.0013(15) 0.0006(18)
C9 0.022(2) 0.032(2) 0.0309(19) -0.0058(17) -0.0017(16) 0.0081(17)
C10 0.0211(19) 0.039(2) 0.0208(17) -0.0014(17) 0.0042(14) -0.0042(19)
C11 0.0256(19) 0.0228(18) 0.0191(16) 0.0010(15) 0.0029(14) 0.0055(16)
C12 0.029(2) 0.028(2) 0.0255(18) 0.0008(16) 0.0063(16) -0.0046(17)
C13 0.031(2) 0.038(2) 0.0277(19) -0.0065(18) -0.0014(17) -0.004(2)
C14 0.037(2) 0.040(2) 0.0160(16) -0.0011(17) 0.0014(15) 0.004(2)
C15 0.031(2) 0.031(2) 0.0235(18) 0.0011(16) 0.0093(16) -0.0054(19)
C16 0.025(2) 0.029(2) 0.0255(18) 0.0005(16) 0.0020(15) -0.0033(17)

loop_
_atom_type_symbol
_atom_type_description
_atom_type_scat_dispersion_real
_atom_type_scat_dispersion_imag
_atom_type_scat_source
C C 0.0181 0.0091 'International Tables Vol C Tables 4.2.6.8 and 6.1.1.4'
H H 0.0000 0.0000 'International Tables Vol C Tables 4.2.6.8 and 6.1.1.4'
O O 0.0492 0.0322 'International Tables Vol C Tables 4.2.6.8 and 6.1.1.4'

loop_
_geom_angle_atom_site_label_1
_geom_angle_atom_site_label_2
_geom_angle_atom_site_label_3
_geom_angle
C2 O1 C7 107.8(3)
C7 O2 C1 107.7(3)
C3 O3 C4 106.0(3)
C5 O4 HO4 112(3)
C3 O5 C10 112.4(3)
O2 C1 C4 110.3(3)
O2 C1 C2 103.0(3)
C4 C1 C2 103.4(3)
O2 C1 H1 113.1
C4 C1 H1 113.1
C2 C1 H1 113.1
O1 C2 C3 109.7(3)
O1 C2 C1 105.1(3)
C3 C2 C1 104.1(3)
O1 C2 H2 112.5
C3 C2 H2 112.5
C1 C2 H2 112.5
O3 C3 O5 111.9(3)
O3 C3 C2 106.3(3)
O5 C3 C2 106.9(3)
O3 C3 H3 110.5
O5 C3 H3 110.5
C2 C3 H3 110.5
O3 C4 C5 109.6(3)
O3 C4 C1 104.0(3)
C5 C4 C1 115.6(3)
O3 C4 H4 109.2
C5 C4 H4 109.2
C1 C4 H4 109.2
O4 C5 C6 111.8(3)
O4 C5 C4 104.7(3)
C6 C5 C4 112.2(3)
O4 C5 H5 109.3
C6 C5 H5 109.3
C4 C5 H5 109.3
C5 C6 H6A 109.5
C5 C6 H6B 109.5
H6A C6 H6B 109.5
C5 C6 H6C 109.5
H6A C6 H6C 109.5
H6B C6 H6C 109.5
O2 C7 O1 104.1(3)
O2 C7 C9 111.7(3)
O1 C7 C9 110.2(3)
O2 C7 C8 109.5(3)
O1 C7 C8 108.0(3)
C9 C7 C8 113.0(3)
C7 C8 H8A 109.5
C7 C8 H8B 109.5
H8A C8 H8B 109.5
C7 C8 H8C 109.5
H8A C8 H8C 109.5
H8B C8 H8C 109.5
C7 C9 H9A 109.5
C7 C9 H9B 109.5
H9A C9 H9B 109.5
C7 C9 H9C 109.5
H9A C9 H9C 109.5
H9B C9 H9C 109.5
O5 C10 C11 108.7(3)
O5 C10 H10A 109.9
C11 C10 H10A 109.9
O5 C10 H10B 109.9
C11 C10 H10B 109.9
H10A C10 H10B 108.3
C16 C11 C12 119.6(4)
C16 C11 C10 118.5(4)
C12 C11 C10 121.9(3)
C11 C12 C13 119.9(4)
C11 C12 H12 120.1
C13 C12 H12 120.1
C14 C13 C12 120.4(4)
C14 C13 H13 119.8
C12 C13 H13 119.8
C13 C14 C15 119.6(3)
C13 C14 H14 120.2
C15 C14 H14 120.2
C14 C15 C16 119.8(4)
C14 C15 H15 120.1
C16 C15 H15 120.1
C11 C16 C15 120.7(4)
C11 C16 H16 119.7
C15 C16 H16 119.7

loop_
_geom_bond_atom_site_label_1
_geom_bond_atom_site_label_2
_geom_bond_distance
O1 C2 1.427(4)
O1 C7 1.447(4)
O2 C7 1.414(4)
O2 C1 1.434(4)
O3 C3 1.412(4)
O3 C4 1.447(4)
O4 C5 1.427(5)
O4 HO4 0.95(5)
O5 C3 1.417(4)
O5 C10 1.433(4)
C1 C4 1.520(5)
C1 C2 1.553(5)
C1 H1 0.9800
C2 C3 1.522(5)
C2 H2 0.9800
C3 H3 0.9800
C4 C5 1.515(5)
C4 H4 0.9800
C5 C6 1.509(5)
C5 H5 0.9800
C6 H6A 0.9600
C6 H6B 0.9600
C6 H6C 0.9600
C7 C9 1.503(5)
C7 C8 1.506(5)
C8 H8A 0.9600
C8 H8B 0.9600
C8 H8C 0.9600
C9 H9A 0.9600
C9 H9B 0.9600
C9 H9C 0.9600
C10 C11 1.508(5)
C10 H10A 0.9700
C10 H10B 0.9700
C11 C16 1.381(5)
C11 C12 1.388(6)
C12 C13 1.389(5)
C12 H12 0.9300
C13 C14 1.387(6)
C13 H13 0.9300
C14 C15 1.388(6)
C14 H14 0.9300
C15 C16 1.389(5)
C15 H15 0.9300
C16 H16 0.9300
